data_7122299
loop_
_publ_author_name
'Iyer, Akila'
'Ahuja, Sapna'
'Jockusch, Steffen'
'Ugrinov, Angel'
'Sivaguru, Jayaraman'

_publ_section_title
;
 Conjugate addition from the excited state.
;
_journal_issue 78
_journal_name_full 'Chemical communications (Cambridge, England)'
_journal_page_first 11021
_journal_page_last 11024
_journal_paper_doi 10.1039/c8cc05924a
_journal_volume 54
_journal_year 2018
_chemical_formula_moiety '2(C25 H23 N3 O2 S)'
_chemical_formula_sum 'C50 H46 N6 O4 S2'
_chemical_formula_weight 859.05
_space_group_crystal_system monoclinic
_space_group_IT_number 14
_space_group_name_Hall '-P 2yn'
_space_group_name_H-M_alt 'P 1 21/n 1'
_symmetry_space_group_name_Hall '-P 2yn'
_symmetry_space_group_name_H-M 'P 1 21/n 1'
_atom_sites_solution_hydrogens geom
_atom_sites_solution_primary dual
_audit_creation_date 2018-06-02
_audit_creation_method
;
Olex2 1.2
(compiled 2018.05.29 svn.r3508 for OlexSys, GUI svn.r5506)
;
_audit_update_record
;
2018-06-20 deposited with the CCDC.
2018-09-04 downloaded from the CCDC.
;
_cell_angle_alpha 90
_cell_angle_beta 95.515(2)
_cell_angle_gamma 90
_cell_formula_units_Z 4
_cell_length_a 8.6439(3)
_cell_length_b 12.4156(4)
_cell_length_c 40.7123(13)
_cell_measurement_reflns_used 6859
_cell_measurement_temperature 110(2)
_cell_measurement_theta_max 66.328
_cell_measurement_theta_min 3.724
_cell_volume 4349.0(2)
_computing_cell_refinement 'SAINT V8.38A (?, 2016)'
_computing_data_reduction 'SAINT V8.38A (?, 2016)'
_computing_molecular_graphics 'Olex2 (Dolomanov et al., 2009)'
_computing_publication_material 'Olex2 (Dolomanov et al., 2009)'
_computing_structure_refinement 'ShelXL (Sheldrick, 2015)'
_computing_structure_solution 'ShelXT (Sheldrick, 2015)'
_diffrn_ambient_temperature 109.99
_diffrn_measured_fraction_theta_full 0.991
_diffrn_measured_fraction_theta_max 0.991
_diffrn_measurement_device_type 'Bruker APEX-II CCD'
_diffrn_measurement_method '\f and \w scans'
_diffrn_radiation_type CuK\a
_diffrn_radiation_wavelength 1.54178
_diffrn_reflns_av_R_equivalents 0.0684
_diffrn_reflns_av_unetI/netI 0.0495
_diffrn_reflns_Laue_measured_fraction_full 0.991
_diffrn_reflns_Laue_measured_fraction_max 0.991
_diffrn_reflns_limit_h_max 9
_diffrn_reflns_limit_h_min -10
_diffrn_reflns_limit_k_max 14
_diffrn_reflns_limit_k_min -14
_diffrn_reflns_limit_l_max 48
_diffrn_reflns_limit_l_min -44
_diffrn_reflns_number 37523
_diffrn_reflns_point_group_measured_fraction_full 0.991
_diffrn_reflns_point_group_measured_fraction_max 0.991
_diffrn_reflns_theta_full 66.766
_diffrn_reflns_theta_max 66.766
_diffrn_reflns_theta_min 3.723
_diffrn_standards_number 0
_exptl_absorpt_coefficient_mu 1.538
_exptl_absorpt_correction_T_max 0.7528
_exptl_absorpt_correction_T_min 0.6085
_exptl_absorpt_correction_type multi-scan
_exptl_absorpt_process_details
'SADABS-2016/2 (Bruker,2016/2) was used for absorption correction. wR2(int) was 0.1029 before and 0.0698 after correction. The Ratio of minimum to maximum transmission is 0.8083. The \l/2 correction factor is Not present.'
_exptl_crystal_colour colourless
_exptl_crystal_density_diffrn 1.312
_exptl_crystal_description plate
_exptl_crystal_F_000 1808
_exptl_crystal_size_max 0.22
_exptl_crystal_size_mid 0.21
_exptl_crystal_size_min 0.02
_refine_diff_density_max 1.079
_refine_diff_density_min -1.057
_refine_diff_density_rms 0.099
_refine_ls_extinction_method none
_refine_ls_goodness_of_fit_ref 1.080
_refine_ls_hydrogen_treatment constr
_refine_ls_matrix_type full
_refine_ls_number_parameters 563
_refine_ls_number_reflns 7649
_refine_ls_number_restraints 0
_refine_ls_restrained_S_all 1.080
_refine_ls_R_factor_all 0.1274
_refine_ls_R_factor_gt 0.1048
_refine_ls_shift/su_max 0.000
_refine_ls_shift/su_mean 0.000
_refine_ls_structure_factor_coef Fsqd
_refine_ls_weighting_details 'w=1/[\s^2^(Fo^2^)+(0.1483P)^2^+13.3561P] where P=(Fo^2^+2Fc^2^)/3'
_refine_ls_weighting_scheme calc
_refine_ls_wR_factor_gt 0.2902
_refine_ls_wR_factor_ref 0.3073
_reflns_Friedel_coverage 0.000
_reflns_number_gt 5761
_reflns_number_total 7649
_reflns_threshold_expression 'I > 2\s(I)'
_cod_data_source_file c8cc05924a2.cif
_cod_data_source_block 10f-diastereomer_2
_cod_depositor_comments 'Adding full bibliography for 7122294--7122301.cif.'
_cod_database_code 7122299
_shelx_shelxl_version_number 2018/3
_shelx_space_group_comment
;
The symmetry employed for this shelxl refinement is uniquely defined
by the following loop, which should always be used as a source of
symmetry information in preference to the above space-group names.
They are only intended as comments.
;
_shelx_estimated_absorpt_t_max 0.970
_shelx_estimated_absorpt_t_min 0.728
_olex2_refinement_description
;
1. Fixed Uiso
 At 1.2 times of:
  All C(H) groups, All C(H,H) groups
 At 1.5 times of:
  All C(H,H,H) groups
2.a Ternary CH refined with riding coordinates:
 C017(H017), C01A(H01A)
2.b Secondary CH2 refined with riding coordinates:
 C01D(H01E,H01F), C01E(H01K,H01L)
2.c Aromatic/amide H refined with riding coordinates:
 C00O(H00O), C00P(H00P), C00Q(H00Q), C00R(H00R), C00U(H00U), C00W(H00W),
 C00X(H00X), C00Y(H00Y), C00Z(H00Z), C010(H010), C011(H011), C012(H012),
 C013(H013), C014(H014), C015(H015), C016(H016), C018(H018), C019(H019),
 C01G(H01N), C01H(H01O), C01I(H01P), C01J(H01J), C01K(H01Q), C01L(H01R),
 C01M(H01M), C5(H5), C6(H6), C7(H7)
2.d Idealised Me refined as rotating group:
 C00K(H00D,H00E,H00F), C00V(H00A,H00B,H00C), C01B(H01B,H01C,H01D), C01C(H01G,
 H01H,H01I)
;
_olex2_submission_special_instructions 'No special instructions were received'

loop_
_space_group_symop_operation_xyz
'x, y, z'
'-x+1/2, y+1/2, -z+1/2'
'-x, -y, -z'
'x-1/2, -y-1/2, z-1/2'

loop_
_atom_site_label
_atom_site_type_symbol
_atom_site_fract_x
_atom_site_fract_y
_atom_site_fract_z
_atom_site_U_iso_or_equiv
_atom_site_adp_type
_atom_site_occupancy
_atom_site_site_symmetry_order
_atom_site_calc_flag
_atom_site_refinement_flags_posn
S001 S 0.3566(4) 0.3967(3) 0.51986(6) 0.1201(11) Uani 1 1 d .
S002 S 0.8381(4) 0.9244(3) 0.53389(7) 0.1184(12) Uani 1 1 d .
O003 O 0.5853(3) 0.2854(2) 0.64979(8) 0.0290(7) Uani 1 1 d .
O004 O 1.0761(3) 0.9611(3) 0.66196(9) 0.0320(7) Uani 1 1 d .
O005 O 1.0712(4) 0.7205(3) 0.62603(8) 0.0326(7) Uani 1 1 d .
O006 O 0.5816(4) 0.5326(3) 0.62233(8) 0.0329(7) Uani 1 1 d .
N007 N 0.4639(4) 0.4317(3) 0.67003(9) 0.0223(7) Uani 1 1 d .
N008 N 0.3766(4) 0.4428(3) 0.63929(9) 0.0232(8) Uani 1 1 d .
N009 N 1.0299(4) 0.7122(3) 0.72625(9) 0.0240(8) Uani 1 1 d .
N00A N 0.5379(4) 0.5094(3) 0.72179(9) 0.0247(8) Uani 1 1 d .
N00B N 0.9581(4) 0.8066(3) 0.67706(9) 0.0226(7) Uani 1 1 d .
N00C N 0.8694(4) 0.8054(3) 0.64629(9) 0.0230(8) Uani 1 1 d .
C00D C 0.5736(5) 0.3473(3) 0.67286(11) 0.0235(9) Uani 1 1 d .
C00E C 1.0663(4) 0.8902(3) 0.68274(11) 0.0240(9) Uani 1 1 d .
C00F C 0.2281(5) 0.3881(4) 0.63526(11) 0.0238(9) Uani 1 1 d .
C00G C 0.9490(4) 0.7194(3) 0.69818(11) 0.0224(9) Uani 1 1 d .
C00H C 0.4551(4) 0.5112(3) 0.69397(11) 0.0223(9) Uani 1 1 d .
C00I C 1.1570(5) 0.8830(4) 0.71457(12) 0.0262(9) Uani 1 1 d .
C00J C 1.1344(4) 0.7954(4) 0.73520(11) 0.0249(9) Uani 1 1 d .
C00K C 0.8388(5) 0.6310(3) 0.68710(12) 0.0265(9) Uani 1 1 d .
H00D H 0.850858 0.571293 0.702885 0.040 Uiso 1 1 calc GR
H00E H 0.861426 0.605595 0.665276 0.040 Uiso 1 1 calc GR
H00F H 0.731982 0.658131 0.685875 0.040 Uiso 1 1 calc GR
C00L C 0.7207(5) 0.8588(3) 0.64477(11) 0.0246(9) Uani 1 1 d .
C00M C 0.4545(5) 0.4930(4) 0.61546(12) 0.0294(10) Uani 1 1 d .
C00N C 0.6415(5) 0.4243(3) 0.72815(11) 0.0247(9) Uani 1 1 d .
C00O C 1.2213(5) 0.7894(4) 0.76623(12) 0.0303(10) Uani 1 1 d .
H00O H 1.208526 0.730272 0.780517 0.036 Uiso 1 1 calc R
C00P C 1.2630(5) 0.9647(4) 0.72474(13) 0.0322(11) Uani 1 1 d .
H00P H 1.276733 1.024521 0.710774 0.039 Uiso 1 1 calc R
C00Q C 0.7128(5) 0.9672(4) 0.65269(13) 0.0328(11) Uani 1 1 d .
H00Q H 0.805241 1.007501 0.657968 0.039 Uiso 1 1 calc R
C00R C 0.0937(5) 0.4472(4) 0.63005(12) 0.0293(10) Uani 1 1 d .
H00R H 0.098282 0.523373 0.628282 0.035 Uiso 1 1 calc R
C00S C 0.6614(5) 0.3428(3) 0.70500(11) 0.0244(9) Uani 1 1 d .
C00T C 0.9441(5) 0.7644(3) 0.62049(12) 0.0265(9) Uani 1 1 d .
C00U C 0.7309(5) 0.4202(4) 0.75884(12) 0.0311(10) Uani 1 1 d .
H00U H 0.720782 0.475258 0.774681 0.037 Uiso 1 1 calc R
C00V C 0.3429(5) 0.6013(4) 0.68597(12) 0.0279(9) Uani 1 1 d .
H00A H 0.366222 0.636143 0.665413 0.042 Uiso 1 1 calc GR
H00B H 0.352122 0.654157 0.703933 0.042 Uiso 1 1 calc GR
H00C H 0.236755 0.572693 0.683316 0.042 Uiso 1 1 calc GR
C00W C 0.7650(5) 0.2581(4) 0.71285(13) 0.0306(10) Uani 1 1 d .
H00W H 0.777220 0.202874 0.697151 0.037 Uiso 1 1 calc R
C00X C 0.5869(5) 0.8002(4) 0.63653(11) 0.0288(10) Uani 1 1 d .
H00X H 0.593096 0.725949 0.631197 0.035 Uiso 1 1 calc R
C00Y C 1.3263(5) 0.8714(4) 0.77568(13) 0.0346(11) Uani 1 1 d .
H00Y H 1.384504 0.868009 0.796668 0.042 Uiso 1 1 calc R
C00Z C 0.2236(5) 0.2764(4) 0.63812(12) 0.0309(10) Uani 1 1 d .
H00Z H 0.317077 0.235990 0.641406 0.037 Uiso 1 1 calc R
C010 C 0.8321(5) 0.3373(4) 0.76595(12) 0.0346(11) Uani 1 1 d .
H010 H 0.892106 0.335910 0.786756 0.042 Uiso 1 1 calc R
C011 C 0.4351(5) 0.9579(4) 0.64474(14) 0.0387(12) Uani 1 1 d .
H011 H 0.336925 0.991995 0.645111 0.046 Uiso 1 1 calc R
C012 C 0.8499(5) 0.2545(4) 0.74344(13) 0.0338(11) Uani 1 1 d .
H012 H 0.919152 0.196477 0.749035 0.041 Uiso 1 1 calc R
C013 C 1.3471(5) 0.9573(4) 0.75512(13) 0.0366(12) Uani 1 1 d .
H013 H 1.420130 1.011927 0.761981 0.044 Uiso 1 1 calc R
C014 C 0.4422(5) 0.8507(4) 0.63609(13) 0.0333(11) Uani 1 1 d .
H014 H 0.349602 0.811496 0.629897 0.040 Uiso 1 1 calc R
C015 C -0.0492(5) 0.3948(4) 0.62739(12) 0.0328(10) Uani 1 1 d .
H015 H -0.142465 0.435148 0.623375 0.039 Uiso 1 1 calc R
C016 C 0.0803(6) 0.2251(4) 0.63609(14) 0.0383(12) Uani 1 1 d .
H016 H 0.075282 0.149107 0.638482 0.046 Uiso 1 1 calc R
C017 C 0.8645(6) 0.7780(4) 0.58630(13) 0.0400(12) Uani 1 1 d .
H017 H 0.752017 0.791710 0.588570 0.048 Uiso 1 1 calc R
C018 C 0.5692(6) 1.0160(4) 0.65282(14) 0.0402(12) Uani 1 1 d .
H018 H 0.562931 1.089985 0.658523 0.048 Uiso 1 1 calc R
C019 C -0.0556(5) 0.2846(4) 0.63056(13) 0.0363(11) Uani 1 1 d .
H019 H -0.153414 0.249135 0.628962 0.044 Uiso 1 1 calc R
C01A C 0.3728(6) 0.4971(4) 0.58082(12) 0.0389(12) Uani 1 1 d .
H01A H 0.261935 0.475353 0.581836 0.047 Uiso 1 1 calc R
C01B C 0.3757(10) 0.6104(6) 0.56736(17) 0.070(2) Uani 1 1 d .
H01B H 0.320994 0.658763 0.581364 0.104 Uiso 1 1 calc GR
H01C H 0.324263 0.611788 0.544832 0.104 Uiso 1 1 calc GR
H01D H 0.483663 0.634277 0.567145 0.104 Uiso 1 1 calc GR
C01C C 0.8740(9) 0.6761(7) 0.56656(17) 0.075(2) Uani 1 1 d .
H01G H 0.982645 0.661971 0.562951 0.112 Uiso 1 1 calc GR
H01H H 0.812296 0.684261 0.545230 0.112 Uiso 1 1 calc GR
H01I H 0.833391 0.615800 0.578666 0.112 Uiso 1 1 calc GR
C01D C 0.4489(12) 0.4158(8) 0.5608(2) 0.093(3) Uani 1 1 d .
H01E H 0.451063 0.345859 0.572507 0.112 Uiso 1 1 calc R
H01F H 0.557870 0.438057 0.559216 0.112 Uiso 1 1 calc R
C01E C 0.9316(11) 0.8810(8) 0.5734(2) 0.091(3) Uani 1 1 d .
H01K H 1.043641 0.869809 0.571252 0.109 Uiso 1 1 calc R
H01L H 0.922375 0.939057 0.589721 0.109 Uiso 1 1 calc R
C01F C 0.6402(15) 0.9533(11) 0.5432(3) 0.114(4) Uani 1 1 d .
C01G C 0.4522(14) 1.0668(10) 0.5678(3) 0.107(4) Uani 1 1 d .
H01N H 0.426010 1.126478 0.580793 0.129 Uiso 1 1 calc R
C01H C 0.3381(14) 0.9972(13) 0.5526(4) 0.125(5) Uani 1 1 d .
H01O H 0.232413 1.013431 0.555037 0.150 Uiso 1 1 calc R
C01I C 0.6059(15) 1.0428(11) 0.5628(3) 0.121(4) Uani 1 1 d .
H01P H 0.687830 1.086787 0.572508 0.145 Uiso 1 1 calc R
C01J C -0.1483(17) 0.2965(11) 0.5360(3) 0.120(4) Uani 1 1 d .
H01J H -0.251489 0.273291 0.538207 0.144 Uiso 1 1 calc R
C01K C 0.3687(16) 0.9066(13) 0.5343(3) 0.126(5) Uani 1 1 d .
H01Q H 0.286782 0.860563 0.525666 0.151 Uiso 1 1 calc R
C01L C 0.5156(17) 0.8857(13) 0.5290(3) 0.136(5) Uani 1 1 d .
H01R H 0.538397 0.825737 0.515821 0.164 Uiso 1 1 calc R
C01M C -0.0312(16) 0.2254(16) 0.5373(4) 0.157(7) Uani 1 1 d .
H01M H -0.054060 0.153150 0.542788 0.188 Uiso 1 1 calc R
C4 C 0.1547(13) 0.3555(14) 0.5278(3) 0.126(5) Uani 1 1 d .
C5 C -0.1151(15) 0.4072(13) 0.5312(5) 0.187(9) Uani 1 1 d .
H5 H -0.194023 0.460714 0.529676 0.224 Uiso 1 1 calc R
C6 C 0.119(3) 0.2482(15) 0.5315(3) 0.175(8) Uani 1 1 d .
H6 H 0.194265 0.193109 0.530015 0.210 Uiso 1 1 calc R
C7 C 0.0410(15) 0.4324(13) 0.5289(5) 0.186(9) Uani 1 1 d .
H7 H 0.069939 0.506055 0.527998 0.223 Uiso 1 1 calc R

loop_
_atom_site_aniso_label
_atom_site_aniso_U_11
_atom_site_aniso_U_22
_atom_site_aniso_U_33
_atom_site_aniso_U_23
_atom_site_aniso_U_13
_atom_site_aniso_U_12
S001 0.129(2) 0.170(3) 0.0609(13) -0.0531(16) 0.0090(14) -0.013(2)
S002 0.118(2) 0.161(3) 0.0814(16) 0.0652(18) 0.0332(15) 0.0382(19)
O003 0.0196(15) 0.0257(16) 0.0414(18) -0.0024(14) 0.0017(13) 0.0017(12)
O004 0.0202(15) 0.0268(16) 0.049(2) 0.0060(14) 0.0035(14) -0.0021(13)
O005 0.0243(16) 0.0332(17) 0.0406(18) -0.0025(14) 0.0045(14) 0.0051(14)
O006 0.0237(16) 0.0345(17) 0.0408(18) 0.0056(14) 0.0040(14) -0.0050(14)
N007 0.0158(16) 0.0202(17) 0.0303(18) 0.0025(14) -0.0015(14) 0.0024(14)
N008 0.0156(16) 0.0245(18) 0.0288(18) 0.0036(14) -0.0018(14) -0.0031(14)
N009 0.0142(16) 0.0228(18) 0.035(2) -0.0030(15) 0.0029(14) 0.0026(14)
N00A 0.0141(16) 0.0224(18) 0.038(2) 0.0017(15) 0.0034(15) -0.0035(14)
N00B 0.0131(16) 0.0209(17) 0.0333(19) -0.0025(14) 0.0004(14) -0.0009(13)
N00C 0.0145(16) 0.0213(17) 0.0326(19) -0.0010(14) -0.0013(14) 0.0018(14)
C00D 0.0157(19) 0.019(2) 0.036(2) 0.0064(18) 0.0032(17) 0.0001(16)
C00E 0.0108(18) 0.019(2) 0.043(3) -0.0023(18) 0.0066(17) -0.0009(15)
C00F 0.016(2) 0.028(2) 0.027(2) 0.0020(17) 0.0007(16) -0.0022(17)
C00G 0.0119(18) 0.019(2) 0.036(2) 0.0001(17) 0.0052(17) 0.0040(16)
C00H 0.0137(18) 0.022(2) 0.032(2) 0.0032(17) 0.0046(16) -0.0022(16)
C00I 0.0122(19) 0.026(2) 0.040(2) -0.0079(18) 0.0032(17) -0.0007(17)
C00J 0.0122(18) 0.026(2) 0.037(2) -0.0071(18) 0.0040(17) 0.0041(16)
C00K 0.018(2) 0.023(2) 0.038(2) 0.0019(18) -0.0006(18) -0.0039(17)
C00L 0.0153(19) 0.024(2) 0.034(2) 0.0037(17) 0.0007(17) 0.0016(17)
C00M 0.022(2) 0.031(2) 0.036(2) 0.0010(19) 0.0082(19) 0.0006(19)
C00N 0.0153(19) 0.024(2) 0.035(2) 0.0069(17) 0.0045(17) -0.0046(16)
C00O 0.018(2) 0.034(2) 0.038(2) -0.009(2) 0.0018(18) 0.0075(18)
C00P 0.017(2) 0.027(2) 0.053(3) -0.011(2) 0.008(2) -0.0040(18)
C00Q 0.019(2) 0.026(2) 0.053(3) -0.003(2) 0.001(2) 0.0013(18)
C00R 0.026(2) 0.023(2) 0.038(2) 0.0010(18) -0.0011(19) 0.0016(18)
C00S 0.0133(19) 0.023(2) 0.036(2) 0.0060(18) -0.0003(17) -0.0039(16)
C00T 0.022(2) 0.020(2) 0.037(2) -0.0005(17) 0.0027(18) 0.0009(17)
C00U 0.018(2) 0.040(3) 0.035(2) 0.006(2) 0.0000(18) -0.0113(19)
C00V 0.021(2) 0.025(2) 0.037(2) 0.0007(18) 0.0015(18) 0.0014(17)
C00W 0.019(2) 0.025(2) 0.047(3) 0.010(2) 0.0029(19) -0.0005(17)
C00X 0.023(2) 0.026(2) 0.036(2) 0.0023(18) -0.0043(18) -0.0009(18)
C00Y 0.016(2) 0.044(3) 0.043(3) -0.019(2) -0.0030(19) 0.009(2)
C00Z 0.023(2) 0.023(2) 0.046(3) 0.0023(19) -0.001(2) 0.0019(18)
C010 0.020(2) 0.045(3) 0.037(3) 0.013(2) -0.0014(19) -0.010(2)
C011 0.020(2) 0.039(3) 0.057(3) 0.004(2) 0.004(2) 0.006(2)
C012 0.015(2) 0.035(3) 0.050(3) 0.019(2) -0.0021(19) -0.0041(18)
C013 0.017(2) 0.037(3) 0.055(3) -0.023(2) 0.003(2) -0.0038(19)
C014 0.018(2) 0.034(2) 0.047(3) 0.008(2) -0.003(2) -0.0025(19)
C015 0.018(2) 0.040(3) 0.039(3) -0.003(2) -0.0036(19) 0.0039(19)
C016 0.027(2) 0.027(2) 0.060(3) 0.005(2) 0.001(2) -0.004(2)
C017 0.041(3) 0.044(3) 0.034(3) 0.004(2) 0.001(2) 0.009(2)
C018 0.026(2) 0.032(3) 0.063(3) -0.004(2) 0.001(2) 0.008(2)
C019 0.022(2) 0.042(3) 0.045(3) -0.001(2) 0.001(2) -0.007(2)
C01A 0.036(3) 0.046(3) 0.035(3) 0.003(2) 0.006(2) -0.007(2)
C01B 0.091(5) 0.063(4) 0.050(4) 0.014(3) -0.019(4) 0.007(4)
C01C 0.082(5) 0.094(6) 0.045(3) -0.027(4) -0.014(3) 0.038(4)
C01D 0.125(8) 0.089(6) 0.061(5) -0.030(4) -0.017(5) 0.041(6)
C01E 0.100(6) 0.103(7) 0.069(5) 0.045(5) 0.005(5) -0.016(5)
C01F 0.125(9) 0.132(10) 0.095(7) 0.069(7) 0.053(7) 0.053(8)
C01G 0.110(8) 0.121(9) 0.095(7) 0.052(7) 0.036(6) 0.024(7)
C01H 0.089(8) 0.139(11) 0.145(11) 0.086(10) 0.005(8) 0.017(8)
C01I 0.138(10) 0.125(9) 0.104(8) 0.057(7) 0.038(7) 0.032(8)
C01J 0.134(10) 0.119(10) 0.106(8) -0.018(7) 0.003(7) -0.009(8)
C01K 0.111(10) 0.141(12) 0.126(10) 0.062(9) 0.011(8) 0.016(9)
C01L 0.126(10) 0.178(14) 0.104(9) 0.079(9) 0.007(8) -0.001(10)
C01M 0.114(10) 0.209(17) 0.159(13) 0.047(12) 0.071(10) 0.038(11)
C4 0.092(7) 0.206(15) 0.073(6) -0.068(8) -0.026(5) 0.044(9)
C5 0.084(8) 0.138(13) 0.33(3) -0.104(15) -0.033(11) 0.005(8)
C6 0.29(2) 0.151(14) 0.089(9) 0.026(9) 0.042(12) 0.096(15)
C7 0.090(8) 0.148(13) 0.31(3) -0.107(15) -0.010(11) -0.002(9)

loop_
_atom_type_symbol
_atom_type_description
_atom_type_scat_dispersion_real
_atom_type_scat_dispersion_imag
_atom_type_scat_source
C C 0.0181 0.0091 'International Tables Vol C Tables 4.2.6.8 and 6.1.1.4'
H H 0.0000 0.0000 'International Tables Vol C Tables 4.2.6.8 and 6.1.1.4'
N N 0.0311 0.0180 'International Tables Vol C Tables 4.2.6.8 and 6.1.1.4'
O O 0.0492 0.0322 'International Tables Vol C Tables 4.2.6.8 and 6.1.1.4'
S S 0.3331 0.5567 'International Tables Vol C Tables 4.2.6.8 and 6.1.1.4'

loop_
_geom_angle_atom_site_label_1
_geom_angle_atom_site_label_2
_geom_angle_atom_site_label_3
_geom_angle
C01D S001 C4 102.3(5)
C01E S002 C01F 102.9(5)
N008 N007 C00D 116.4(3)
C00H N007 N008 119.5(3)
C00H N007 C00D 123.4(4)
N007 N008 C00F 116.7(3)
C00M N008 N007 114.4(3)
C00M N008 C00F 128.2(4)
C00G N009 C00J 117.6(4)
C00H N00A C00N 118.2(4)
C00E N00B N00C 117.0(3)
C00G N00B N00C 119.0(3)
C00G N00B C00E 123.5(4)
N00B N00C C00L 116.2(3)
C00T N00C N00B 115.3(3)
C00T N00C C00L 128.0(4)
O003 C00D N007 120.5(4)
O003 C00D C00S 126.4(4)
N007 C00D C00S 113.1(4)
O004 C00E N00B 120.4(4)
O004 C00E C00I 126.3(4)
N00B C00E C00I 113.3(4)
C00R C00F N008 119.7(4)
C00R C00F C00Z 121.0(4)
C00Z C00F N008 119.3(4)
N009 C00G N00B 123.1(4)
N009 C00G C00K 119.6(4)
N00B C00G C00K 117.2(4)
N007 C00H C00V 117.1(4)
N00A C00H N007 122.8(4)
N00A C00H C00V 120.1(4)
C00J C00I C00E 119.3(4)
C00J C00I C00P 120.6(4)
C00P C00I C00E 120.1(4)
N009 C00J C00I 122.8(4)
N009 C00J C00O 118.1(4)
C00I C00J C00O 119.1(4)
C00Q C00L N00C 120.0(4)
C00X C00L N00C 119.3(4)
C00X C00L C00Q 120.6(4)
O006 C00M N008 120.9(4)
O006 C00M C01A 122.1(4)
N008 C00M C01A 116.9(4)
N00A C00N C00S 122.7(4)
N00A C00N C00U 118.8(4)
C00S C00N C00U 118.5(4)
C00Y C00O C00J 119.1(5)
C013 C00P C00I 119.4(5)
C018 C00Q C00L 119.4(4)
C00F C00R C015 119.6(4)
C00N C00S C00D 119.4(4)
C00W C00S C00D 120.3(4)
C00W C00S C00N 120.4(4)
O005 C00T N00C 119.9(4)
O005 C00T C017 122.8(4)
N00C C00T C017 117.2(4)
C010 C00U C00N 120.2(5)
C012 C00W C00S 120.2(5)
C00L C00X C014 119.7(4)
C013 C00Y C00O 121.1(5)
C016 C00Z C00F 119.0(4)
C00U C010 C012 121.7(5)
C018 C011 C014 120.6(4)
C00W C012 C010 119.0(4)
C00P C013 C00Y 120.6(4)
C011 C014 C00X 119.4(4)
C019 C015 C00R 120.1(4)
C019 C016 C00Z 120.1(5)
C00T C017 C01C 110.9(5)
C00T C017 C01E 105.0(5)
C01C C017 C01E 118.7(6)
C011 C018 C00Q 120.3(5)
C015 C019 C016 120.2(4)
C01B C01A C00M 110.2(5)
C01D C01A C00M 107.2(5)
C01D C01A C01B 114.1(6)
C01A C01D S001 114.7(6)
C017 C01E S002 113.9(6)
C01I C01F S002 121.5(12)
C01I C01F C01L 119.5(12)
C01L C01F S002 118.9(11)
C01I C01G C01H 116.1(13)
C01K C01H C01G 124.9(13)
C01G C01I C01F 120.3(14)
C01M C01J C5 118.7(15)
C01L C01K C01H 118.5(16)
C01K C01L C01F 120.7(17)
C01J C01M C6 125.5(18)
C6 C4 S001 120.3(12)
C7 C4 S001 119.7(14)
C7 C4 C6 120.0(15)
C7 C5 C01J 115.7(14)
C01M C6 C4 116.3(16)
C4 C7 C5 123.0(16)

loop_
_geom_bond_atom_site_label_1
_geom_bond_atom_site_label_2
_geom_bond_distance
S001 C01D 1.792(8)
S001 C4 1.876(14)
S002 C01E 1.811(8)
S002 C01F 1.822(11)
O003 C00D 1.225(6)
O004 C00E 1.229(5)
O005 C00T 1.228(5)
O006 C00M 1.212(6)
N007 N008 1.405(5)
N007 C00D 1.410(5)
N007 C00H 1.394(6)
N008 C00F 1.447(5)
N008 C00M 1.382(6)
N009 C00G 1.284(6)
N009 C00J 1.398(6)
N00A C00H 1.281(6)
N00A C00N 1.393(6)
N00B N00C 1.405(5)
N00B C00E 1.402(5)
N00B C00G 1.389(6)
N00C C00L 1.443(5)
N00C C00T 1.382(6)
C00D C00S 1.450(6)
C00E C00I 1.451(6)
C00F C00R 1.373(6)
C00F C00Z 1.392(6)
C00G C00K 1.494(6)
C00H C00V 1.496(6)
C00I C00J 1.399(7)
C00I C00P 1.402(6)
C00J C00O 1.408(6)
C00L C00Q 1.387(6)
C00L C00X 1.381(6)
C00M C01A 1.516(7)
C00N C00S 1.405(6)
C00N C00U 1.405(6)
C00O C00Y 1.392(7)
C00P C013 1.376(7)
C00Q C018 1.381(7)
C00R C015 1.391(7)
C00S C00W 1.398(6)
C00T C017 1.502(7)
C00U C010 1.363(7)
C00W C012 1.384(7)
C00X C014 1.397(6)
C00Y C013 1.379(8)
C00Z C016 1.388(7)
C010 C012 1.396(8)
C011 C014 1.380(7)
C011 C018 1.378(7)
C015 C019 1.376(7)
C016 C019 1.388(7)
C017 C01C 1.505(8)
C017 C01E 1.519(10)
C01A C01B 1.512(9)
C01A C01D 1.490(9)
C01F C01I 1.417(17)
C01F C01L 1.441(19)
C01G C01H 1.409(18)
C01G C01I 1.396(15)
C01H C01K 1.39(2)
C01J C01M 1.340(18)
C01J C5 1.422(19)
C01K C01L 1.334(17)
C01M C6 1.37(2)
C4 C6 1.38(2)
C4 C7 1.374(17)
C5 C7 1.397(19)
